data_7229846
loop_
_publ_author_name
'Wang, Ying-chun'
'Liu, Li-qiu'
'Wang, Guang-mang'
'Ouyang, Hui'
'Li, You-ji'

_publ_section_title
;
 Catalyst-free room-temperature decarboxylative tri- or
 tetrafunctionalization of alkynyl carboxylic acids with
 N-fluorobenzenesulfonimide (NFSI) and diselenides
;
_journal_issue 3
_journal_name_full 'Green Chemistry'
_journal_page_first 604
_journal_paper_doi 10.1039/C7GC03267F
_journal_volume 20
_journal_year 2018
_chemical_formula_moiety 'C32 H25 N O4 S2 Se2'
_chemical_formula_sum 'C32 H25 N O4 S2 Se2'
_chemical_formula_weight 709.57
_space_group_crystal_system triclinic
_space_group_IT_number 2
_space_group_name_Hall '-P 1'
_space_group_name_H-M_alt 'P -1'
_symmetry_space_group_name_Hall '-P 1'
_symmetry_space_group_name_H-M 'P -1'
_atom_sites_solution_hydrogens geom
_atom_sites_solution_primary direct
_atom_sites_solution_secondary difmap
_audit_creation_date 2006-02-21
_audit_creation_method
;
Olex2 1.2
(compiled 2016.02.19 svn.r3266 for OlexSys, GUI svn.r5155)
;
_audit_update_record
;
2017-09-27 deposited with the CCDC.
2018-01-02 downloaded from the CCDC.
;
_cell_angle_alpha 110.126(6)
_cell_angle_beta 99.341(5)
_cell_angle_gamma 93.707(6)
_cell_formula_units_Z 2
_cell_length_a 9.3039(6)
_cell_length_b 11.2838(9)
_cell_length_c 15.3630(8)
_cell_measurement_reflns_used 5410
_cell_measurement_temperature 293(2)
_cell_measurement_theta_max 28.1340
_cell_measurement_theta_min 3.8690
_cell_volume 1481.60(18)
_computing_cell_refinement 'CrysAlisPro 1.171.38.43 (Rigaku OD, 2015)'
_computing_data_collection 'CrysAlisPro 1.171.38.43 (Rigaku OD, 2015)'
_computing_data_reduction 'CrysAlisPro 1.171.38.43 (Rigaku OD, 2015)'
_computing_molecular_graphics 'Olex2 (Dolomanov et al., 2009)'
_computing_publication_material 'Olex2 (Dolomanov et al., 2009)'
_computing_structure_refinement 'XL (Sheldrick, 2008)'
_computing_structure_solution 'XS (Sheldrick, 2008)'
_diffrn_ambient_temperature 293(2)
_diffrn_detector 'CCD plate'
_diffrn_detector_area_resol_mean 15.9784
_diffrn_detector_type Eos
_diffrn_measured_fraction_theta_full 0.998
_diffrn_measured_fraction_theta_max 0.998
_diffrn_measurement_details
;
List of Runs (angles in degrees, time in seconds):

  # Type    Start    End  Width  t~exp~   \w     \q     \k     \f   Frames
#--------------------------------------------------------------------------
  1  \w    -91.00   7.00   1.00    5.00    --  -18.55 -38.00   0.00   98
  2  \w    -89.00  12.00   1.00    5.00    --  -18.55 -77.00-120.00  101
  3  \w    -20.00  61.00   1.00    5.00    --   18.86 -99.00 150.00   81
  4  \w      6.00  79.00   1.00    5.00    --   18.86-130.00  56.00   73
  5  \w    -25.00  92.00   1.00    5.00    --   18.86  19.00-150.00  117
  6  \w    -87.00   3.00   1.00    5.00    --  -18.55 -57.00 -90.00   90
  7  \w    -95.00 -34.00   1.00    5.00    --  -18.55 178.00 150.00   61
  8  \w     35.00  60.00   1.00    5.00    --   18.86 178.00 150.00   25
;
_diffrn_measurement_device 'four-circle diffractometer'
_diffrn_measurement_device_type 'SuperNova, Single source at offset, Eos'
_diffrn_measurement_method '\w scans'
_diffrn_orient_matrix_type 'CrysAlisPro convention (1999,Acta A55,543-557)'
_diffrn_orient_matrix_UB_11 -0.0288434000
_diffrn_orient_matrix_UB_12 -0.0584816000
_diffrn_orient_matrix_UB_13 0.0021031000
_diffrn_orient_matrix_UB_21 -0.0137708000
_diffrn_orient_matrix_UB_22 -0.0275812000
_diffrn_orient_matrix_UB_23 -0.0500710000
_diffrn_orient_matrix_UB_31 0.0710665000
_diffrn_orient_matrix_UB_32 -0.0194514000
_diffrn_orient_matrix_UB_33 0.0019827000
_diffrn_radiation_monochromator mirror
_diffrn_radiation_probe x-ray
_diffrn_radiation_type MoK\a
_diffrn_radiation_wavelength 0.71073
_diffrn_reflns_av_R_equivalents 0.0404
_diffrn_reflns_av_unetI/netI 0.0470
_diffrn_reflns_limit_h_max 11
_diffrn_reflns_limit_h_min -11
_diffrn_reflns_limit_k_max 14
_diffrn_reflns_limit_k_min -14
_diffrn_reflns_limit_l_max 19
_diffrn_reflns_limit_l_min -19
_diffrn_reflns_number 18341
_diffrn_reflns_theta_full 26.37
_diffrn_reflns_theta_max 26.37
_diffrn_reflns_theta_min 3.41
_diffrn_source 'micro-focus sealed X-ray tube'
_diffrn_source_type 'SuperNova (Mo) X-ray Source'
_exptl_absorpt_coefficient_mu 2.675
_exptl_absorpt_correction_T_max 1.00000
_exptl_absorpt_correction_T_min 0.47197
_exptl_absorpt_correction_type multi-scan
_exptl_absorpt_process_details
;
CrysAlisPro 1.171.38.43 (Rigaku Oxford Diffraction, 2015)
Empirical absorption correction using spherical harmonics,
 implemented in SCALE3 ABSPACK scaling algorithm.
;
_exptl_crystal_colour colorless
_exptl_crystal_density_diffrn 1.591
_exptl_crystal_density_method 'not measured'
_exptl_crystal_description rod
_exptl_crystal_F_000 712
_exptl_crystal_size_max 0.34
_exptl_crystal_size_mid 0.18
_exptl_crystal_size_min 0.17
_refine_diff_density_max 0.973
_refine_diff_density_min -0.857
_refine_diff_density_rms 0.064
_refine_ls_extinction_method none
_refine_ls_goodness_of_fit_ref 1.034
_refine_ls_hydrogen_treatment constr
_refine_ls_matrix_type full
_refine_ls_number_parameters 370
_refine_ls_number_reflns 6045
_refine_ls_number_restraints 0
_refine_ls_restrained_S_all 1.034
_refine_ls_R_factor_all 0.0601
_refine_ls_R_factor_gt 0.0396
_refine_ls_shift/su_max 0.000
_refine_ls_shift/su_mean 0.000
_refine_ls_structure_factor_coef Fsqd
_refine_ls_weighting_details 'calc w=1/[\s^2^(Fo^2^)+(0.0411P)^2^+0.3304P] where P=(Fo^2^+2Fc^2^)/3'
_refine_ls_weighting_scheme calc
_refine_ls_wR_factor_gt 0.0877
_refine_ls_wR_factor_ref 0.0990
_reflns_number_gt 4570
_reflns_number_total 6045
_reflns_threshold_expression >2sigma(I)
_cod_data_source_file c7gc03267f2.cif
_cod_data_source_block 20161123-pym-hy-sm-14aaaa
_cod_depositor_comments 'Adding full bibliography for 7229845--7229846.cif.'
_cod_original_cell_volume 1481.59(17)
_cod_database_code 7229846
_reflns_odcompleteness_completeness 99.75
_reflns_odcompleteness_iscentric 1
_reflns_odcompleteness_theta 26.32
_olex2_refinement_description
;
1. Fixed Uiso
 At 1.2 times of:
  All C(H) groups
2.a Aromatic/amide H refined with riding coordinates:
 C10(H10), C12(H12), C15(H15), C17(H17), C20(H20), C24(H24), C27(H27),
 C28(H28), C29(H29), C30(H30), C31(H31), C32(H32), C35(H35), C37(H37), C38(H38),
  C44(H44), C47(H47), C48(H48), C49(H49), C54(H54), C42(H42), C(H), C3(H3),
 C7(H7), C16(H16)
;
_olex2_submission_special_instructions 'No special instructions were received'
_oxdiff_exptl_absorpt_empirical_details
;
Empirical correction (ABSPACK) includes:
- Absorption correction using spherical harmonics
- Frame scaling
;
_oxdiff_exptl_absorpt_empirical_full_max 1.790
_oxdiff_exptl_absorpt_empirical_full_min 0.667

loop_
_space_group_symop_id
_space_group_symop_operation_xyz
1 'x, y, z'
2 '-x, -y, -z'

loop_
_atom_site_label
_atom_site_type_symbol
_atom_site_fract_x
_atom_site_fract_y
_atom_site_fract_z
_atom_site_U_iso_or_equiv
_atom_site_adp_type
_atom_site_occupancy
_atom_site_calc_flag
_atom_site_refinement_flags_posn
Se1 Se 0.82832(3) -0.06085(3) 0.19053(2) 0.04646(12) Uani 1 d .
Se2 Se 0.50736(4) -0.22630(4) 0.17098(3) 0.06531(14) Uani 1 d .
S3 S 0.78374(8) 0.21660(7) 0.39751(5) 0.03740(18) Uani 1 d .
S4 S 0.65023(9) 0.24960(9) 0.22155(6) 0.0493(2) Uani 1 d .
C1 C 0.6329(3) -0.0663(3) 0.2141(2) 0.0396(7) Uani 1 d .
O2 O 0.7815(2) 0.1099(2) 0.42644(14) 0.0434(5) Uani 1 d .
N4 N 0.6663(2) 0.1626(2) 0.29121(16) 0.0365(6) Uani 1 d .
C5 C 0.4393(3) 0.0382(3) 0.2964(2) 0.0383(7) Uani 1 d .
C6 C 0.5794(3) 0.0382(3) 0.26111(19) 0.0362(7) Uani 1 d .
C8 C 0.6154(3) -0.3383(3) 0.0891(2) 0.0459(8) Uani 1 d .
C9 C 0.9017(3) -0.1752(3) 0.2489(2) 0.0492(8) Uani 1 d .
C10 C 0.2005(4) 0.1025(3) 0.3113(3) 0.0614(10) Uani 1 d .
H10 H 0.1235 0.1434 0.2937 0.074 Uiso 1 calc R
O11 O 0.6851(3) 0.3789(2) 0.28346(18) 0.0673(7) Uani 1 d .
C12 C 0.3233(3) 0.0993(3) 0.2716(3) 0.0480(8) Uani 1 d .
H12 H 0.3286 0.1384 0.2277 0.058 Uiso 1 calc R
C13 C 0.7831(4) 0.2146(3) 0.1502(2) 0.0522(9) Uani 1 d .
O14 O 0.5104(3) 0.2043(3) 0.1614(2) 0.0824(9) Uani 1 d .
C15 C 0.1905(4) 0.0463(4) 0.3762(3) 0.0607(10) Uani 1 d .
H15 H 0.1079 0.0501 0.4035 0.073 Uiso 1 calc R
C17 C 0.4253(4) -0.0203(4) 0.3608(2) 0.0549(9) Uani 1 d .
H17 H 0.5003 -0.0637 0.3776 0.066 Uiso 1 calc R
C20 C 0.6014(4) 0.3028(4) 0.5196(2) 0.0627(10) Uani 1 d .
H20 H 0.5609 0.2183 0.5013 0.075 Uiso 1 calc R
C24 C 0.6181(6) 0.5235(6) 0.6173(3) 0.0923(17) Uani 1 d .
H24 H 0.5888 0.5869 0.6657 0.111 Uiso 1 calc R
C25 C 0.7078(3) 0.3368(3) 0.4772(2) 0.0460(8) Uani 1 d .
C27 C 0.3023(4) -0.0155(4) 0.4006(3) 0.0653(11) Uani 1 d .
H27 H 0.2956 -0.0546 0.4443 0.078 Uiso 1 calc R
C28 C 0.8563(4) -0.1840(4) 0.3278(3) 0.0609(10) Uani 1 d .
H28 H 0.7878 -0.1338 0.3543 0.073 Uiso 1 calc R
C29 C 0.6810(4) -0.4278(4) 0.1173(3) 0.0644(10) Uani 1 d .
H29 H 0.6748 -0.4324 0.1759 0.077 Uiso 1 calc R
C30 C 1.0083(4) -0.2448(4) 0.2120(3) 0.0746(12) Uani 1 d .
H30 H 1.0406 -0.2372 0.1598 0.090 Uiso 1 calc R
C31 C 0.7681(4) 0.4616(4) 0.5022(3) 0.0611(10) Uani 1 d .
H31 H 0.8388 0.4825 0.4717 0.073 Uiso 1 calc R
C32 C 0.7219(6) 0.5553(4) 0.5734(3) 0.0837(14) Uani 1 d .
H32 H 0.7617 0.6399 0.5912 0.100 Uiso 1 calc R
C35 C 0.8529(8) 0.1155(5) 0.0018(4) 0.1066(19) Uani 1 d .
H35 H 0.8302 0.0615 -0.0612 0.128 Uiso 1 calc R
C37 C 0.6203(5) -0.3355(4) 0.0016(3) 0.0676(11) Uani 1 d .
H37 H 0.5734 -0.2767 -0.0186 0.081 Uiso 1 calc R
C38 C 0.9240(4) 0.2765(4) 0.1870(3) 0.0704(11) Uani 1 d .
H38 H 0.9488 0.3324 0.2494 0.085 Uiso 1 calc R
C44 C 0.7629(6) -0.5056(5) -0.0277(5) 0.1018(19) Uani 1 d .
H44 H 0.8146 -0.5614 -0.0670 0.122 Uiso 1 calc R
C47 C 0.7565(5) -0.5111(4) 0.0580(4) 0.0909(15) Uani 1 d .
H47 H 0.8029 -0.5711 0.0772 0.109 Uiso 1 calc R
C48 C 0.6949(6) -0.4201(5) -0.0565(3) 0.0940(16) Uani 1 d .
H48 H 0.6984 -0.4181 -0.1162 0.113 Uiso 1 calc R
C49 C 0.7445(6) 0.1342(4) 0.0589(3) 0.0814(13) Uani 1 d .
H49 H 0.6493 0.0922 0.0343 0.098 Uiso 1 calc R
C54 C 1.0273(6) 0.2555(6) 0.1313(4) 0.1031(18) Uani 1 d .
H54 H 1.1234 0.2950 0.1561 0.124 Uiso 1 calc R
C42 C 1.0177(6) -0.3391(5) 0.3296(4) 0.108(2) Uani 1 d .
H42 H 1.0553 -0.3963 0.3559 0.129 Uiso 1 calc R
C C 0.5557(5) 0.3994(6) 0.5913(3) 0.0865(15) Uani 1 d .
H H 0.4835 0.3796 0.6212 0.104 Uiso 1 calc R
C3 C 0.9142(6) -0.2687(4) 0.3670(3) 0.0840(14) Uani 1 d .
H3 H 0.8823 -0.2774 0.4191 0.101 Uiso 1 calc R
C7 C 0.9894(8) 0.1781(7) 0.0412(5) 0.113(2) Uani 1 d .
H7 H 1.0602 0.1667 0.0037 0.136 Uiso 1 calc R
C16 C 1.0664(6) -0.3263(5) 0.2541(4) 0.1048(19) Uani 1 d .
H16 H 1.1395 -0.3728 0.2305 0.126 Uiso 1 calc R
O1 O 0.9169(2) 0.2730(2) 0.38580(15) 0.0496(6) Uani 1 d .

loop_
_atom_site_aniso_label
_atom_site_aniso_U_11
_atom_site_aniso_U_22
_atom_site_aniso_U_33
_atom_site_aniso_U_23
_atom_site_aniso_U_13
_atom_site_aniso_U_12
Se1 0.04144(19) 0.0453(2) 0.0566(2) 0.01643(16) 0.02202(15) 0.01306(15)
Se2 0.0512(2) 0.0480(2) 0.0829(3) 0.0026(2) 0.0245(2) -0.00135(17)
S3 0.0367(4) 0.0367(4) 0.0417(4) 0.0135(3) 0.0147(3) 0.0109(3)
S4 0.0535(5) 0.0589(6) 0.0558(5) 0.0372(5) 0.0253(4) 0.0198(4)
C1 0.0388(16) 0.0384(18) 0.0413(16) 0.0127(14) 0.0101(13) 0.0079(14)
O2 0.0527(13) 0.0398(13) 0.0419(11) 0.0190(10) 0.0092(10) 0.0115(10)
N4 0.0405(14) 0.0386(15) 0.0385(13) 0.0205(12) 0.0144(11) 0.0092(11)
C5 0.0361(16) 0.0359(17) 0.0376(16) 0.0054(13) 0.0106(13) 0.0022(13)
C6 0.0362(16) 0.0406(18) 0.0339(15) 0.0152(14) 0.0085(12) 0.0054(13)
C8 0.0478(18) 0.0345(18) 0.0494(19) 0.0088(15) 0.0084(15) 0.0020(14)
C9 0.0431(18) 0.039(2) 0.054(2) 0.0066(16) -0.0010(16) 0.0088(15)
C10 0.0373(19) 0.046(2) 0.099(3) 0.018(2) 0.0220(19) 0.0098(16)
O11 0.106(2) 0.0425(15) 0.0764(17) 0.0316(13) 0.0503(15) 0.0345(14)
C12 0.0424(18) 0.0397(19) 0.067(2) 0.0214(17) 0.0188(16) 0.0096(15)
C13 0.074(2) 0.047(2) 0.053(2) 0.0277(17) 0.0336(18) 0.0182(18)
O14 0.0550(15) 0.135(3) 0.090(2) 0.084(2) 0.0071(14) 0.0109(16)
C15 0.044(2) 0.055(2) 0.072(2) 0.004(2) 0.0300(18) -0.0065(17)
C17 0.0440(19) 0.077(3) 0.053(2) 0.032(2) 0.0153(16) 0.0111(18)
C20 0.056(2) 0.075(3) 0.053(2) 0.011(2) 0.0223(18) 0.0186(19)
C24 0.088(3) 0.104(4) 0.061(3) -0.005(3) 0.011(3) 0.053(3)
C25 0.0474(18) 0.047(2) 0.0426(17) 0.0110(15) 0.0130(15) 0.0184(15)
C27 0.056(2) 0.086(3) 0.059(2) 0.028(2) 0.0236(19) -0.002(2)
C28 0.070(2) 0.047(2) 0.058(2) 0.0134(18) 0.0010(19) 0.0094(18)
C29 0.079(3) 0.044(2) 0.064(2) 0.0188(19) 0.000(2) 0.000(2)
C30 0.061(2) 0.071(3) 0.079(3) 0.009(2) 0.010(2) 0.032(2)
C31 0.074(2) 0.044(2) 0.060(2) 0.0102(18) 0.0149(19) 0.0173(19)
C32 0.102(3) 0.054(3) 0.076(3) -0.002(2) 0.009(3) 0.036(2)
C35 0.183(6) 0.089(4) 0.064(3) 0.028(3) 0.060(4) 0.041(4)
C37 0.085(3) 0.059(3) 0.060(2) 0.024(2) 0.015(2) 0.002(2)
C38 0.073(3) 0.084(3) 0.077(3) 0.045(2) 0.041(2) 0.014(2)
C44 0.091(4) 0.063(3) 0.123(5) -0.013(3) 0.051(4) 0.000(3)
C47 0.080(3) 0.039(2) 0.134(5) 0.009(3) 0.010(3) 0.018(2)
C48 0.123(4) 0.078(4) 0.071(3) 0.006(3) 0.049(3) -0.018(3)
C49 0.122(4) 0.071(3) 0.058(2) 0.024(2) 0.033(3) 0.017(3)
C54 0.089(3) 0.146(5) 0.117(4) 0.080(4) 0.063(3) 0.027(3)
C42 0.141(5) 0.066(3) 0.090(4) 0.014(3) -0.035(4) 0.044(3)
C 0.067(3) 0.121(5) 0.069(3) 0.018(3) 0.035(2) 0.036(3)
C3 0.117(4) 0.058(3) 0.066(3) 0.021(2) -0.013(3) 0.011(3)
C7 0.148(6) 0.128(6) 0.105(5) 0.060(4) 0.086(5) 0.064(5)
C16 0.101(4) 0.087(4) 0.101(4) 0.006(3) -0.011(3) 0.059(3)
O1 0.0377(12) 0.0501(14) 0.0605(14) 0.0155(11) 0.0189(10) 0.0029(10)

loop_
_atom_type_symbol
_atom_type_description
_atom_type_scat_dispersion_real
_atom_type_scat_dispersion_imag
_atom_type_scat_source
C C 0.0033 0.0016 'International Tables Vol C Tables 4.2.6.8 and 6.1.1.4'
H H 0.0000 0.0000 'International Tables Vol C Tables 4.2.6.8 and 6.1.1.4'
N N 0.0061 0.0033 'International Tables Vol C Tables 4.2.6.8 and 6.1.1.4'
O O 0.0106 0.0060 'International Tables Vol C Tables 4.2.6.8 and 6.1.1.4'
S S 0.1246 0.1234 'International Tables Vol C Tables 4.2.6.8 and 6.1.1.4'
Se Se -0.0929 2.2259 'International Tables Vol C Tables 4.2.6.8 and 6.1.1.4'

loop_
_geom_angle_atom_site_label_1
_geom_angle_atom_site_label_2
_geom_angle_atom_site_label_3
_geom_angle
C9 Se1 C1 99.17(14)
C8 Se2 C1 101.94(13)
O2 S3 N4 103.57(12)
O2 S3 C25 107.99(15)
O2 S3 O1 120.93(13)
N4 S3 C25 108.26(13)
O1 S3 N4 107.80(13)
O1 S3 C25 107.73(15)
N4 S4 C13 108.37(14)
O11 S4 N4 105.92(14)
O11 S4 C13 108.20(17)
O14 S4 N4 105.46(14)
O14 S4 O11 120.83(18)
O14 S4 C13 107.53(18)
Se1 C1 Se2 120.33(16)
C6 C1 Se1 121.9(2)
C6 C1 Se2 117.8(2)
S4 N4 S3 121.12(15)
C6 N4 S3 118.51(18)
C6 N4 S4 120.36(19)
C12 C5 C6 123.6(3)
C17 C5 C6 118.8(3)
C17 C5 C12 117.6(3)
C1 C6 N4 120.3(3)
C1 C6 C5 124.3(3)
N4 C6 C5 115.1(2)
C29 C8 Se2 118.8(3)
C37 C8 Se2 121.3(3)
C37 C8 C29 119.8(3)
C28 C9 Se1 121.9(3)
C30 C9 Se1 117.3(3)
C30 C9 C28 120.7(3)
C12 C10 H10 119.6
C15 C10 H10 119.6
C15 C10 C12 120.7(3)
C5 C12 H12 119.7
C10 C12 C5 120.7(3)
C10 C12 H12 119.7
C38 C13 S4 118.7(3)
C49 C13 S4 120.2(3)
C49 C13 C38 120.9(4)
C10 C15 H15 120.3
C27 C15 C10 119.5(3)
C27 C15 H15 120.3
C5 C17 H17 119.4
C27 C17 C5 121.1(3)
C27 C17 H17 119.4
C25 C20 H20 121.0
C25 C20 C 118.0(4)
C C20 H20 121.0
C32 C24 H24 119.4
C32 C24 C 121.2(4)
C C24 H24 119.4
C20 C25 S3 119.1(3)
C20 C25 C31 122.0(3)
C31 C25 S3 118.6(3)
C15 C27 C17 120.4(4)
C15 C27 H27 119.8
C17 C27 H27 119.8
C9 C28 H28 120.5
C9 C28 C3 119.0(4)
C3 C28 H28 120.5
C8 C29 H29 120.3
C8 C29 C47 119.5(4)
C47 C29 H29 120.3
C9 C30 H30 120.6
C9 C30 C16 118.8(4)
C16 C30 H30 120.6
C25 C31 H31 120.4
C25 C31 C32 119.1(4)
C32 C31 H31 120.4
C24 C32 C31 119.9(5)
C24 C32 H32 120.1
C31 C32 H32 120.1
C49 C35 H35 120.8
C7 C35 H35 120.8
C7 C35 C49 118.4(5)
C8 C37 H37 120.1
C8 C37 C48 119.8(4)
C48 C37 H37 120.1
C13 C38 H38 120.1
C54 C38 C13 119.8(5)
C54 C38 H38 120.1
C47 C44 H44 119.8
C48 C44 H44 119.8
C48 C44 C47 120.5(5)
C29 C47 H47 120.0
C44 C47 C29 120.1(5)
C44 C47 H47 120.0
C37 C48 H48 119.8
C44 C48 C37 120.4(5)
C44 C48 H48 119.8
C13 C49 C35 118.4(5)
C13 C49 H49 120.8
C35 C49 H49 120.8
C38 C54 H54 120.2
C7 C54 C38 119.6(5)
C7 C54 H54 120.2
C3 C42 H42 119.8
C3 C42 C16 120.5(4)
C16 C42 H42 119.8
C20 C H 120.1
C24 C C20 119.8(4)
C24 C H 120.1
C28 C3 H3 119.9
C42 C3 C28 120.2(5)
C42 C3 H3 119.9
C35 C7 H7 118.5
C54 C7 C35 122.9(5)
C54 C7 H7 118.5
C30 C16 H16 119.7
C42 C16 C30 120.7(5)
C42 C16 H16 119.7

loop_
_geom_bond_atom_site_label_1
_geom_bond_atom_site_label_2
_geom_bond_distance
Se1 C1 1.912(3)
Se1 C9 1.910(3)
Se2 C1 1.928(3)
Se2 C8 1.916(3)
S3 O2 1.419(2)
S3 N4 1.698(2)
S3 C25 1.760(3)
S3 O1 1.422(2)
S4 N4 1.680(2)
S4 O11 1.422(3)
S4 C13 1.758(3)
S4 O14 1.417(3)
C1 C6 1.329(4)
N4 C6 1.457(4)
C5 C6 1.491(4)
C5 C12 1.388(4)
C5 C17 1.383(4)
C8 C29 1.368(5)
C8 C37 1.363(5)
C9 C28 1.378(5)
C9 C30 1.378(5)
C10 H10 0.9300
C10 C12 1.377(4)
C10 C15 1.364(5)
C12 H12 0.9300
C13 C38 1.377(5)
C13 C49 1.356(5)
C15 H15 0.9300
C15 C27 1.362(5)
C17 H17 0.9300
C17 C27 1.378(5)
C20 H20 0.9300
C20 C25 1.372(5)
C20 C 1.403(5)
C24 H24 0.9300
C24 C32 1.359(7)
C24 C 1.376(7)
C25 C31 1.379(5)
C27 H27 0.9300
C28 H28 0.9300
C28 C3 1.388(5)
C29 H29 0.9300
C29 C47 1.382(6)
C30 H30 0.9300
C30 C16 1.383(6)
C31 H31 0.9300
C31 C32 1.383(5)
C32 H32 0.9300
C35 H35 0.9300
C35 C49 1.421(6)
C35 C7 1.349(8)
C37 H37 0.9300
C37 C48 1.375(6)
C38 H38 0.9300
C38 C54 1.367(6)
C44 H44 0.9300
C44 C47 1.350(7)
C44 C48 1.346(7)
C47 H47 0.9300
C48 H48 0.9300
C49 H49 0.9300
C54 H54 0.9300
C54 C7 1.331(8)
C42 H42 0.9300
C42 C3 1.360(7)
C42 C16 1.360(7)
C H 0.9300
C3 H3 0.9300
C7 H7 0.9300
C16 H16 0.9300

loop_
_geom_torsion_atom_site_label_1
_geom_torsion_atom_site_label_2
_geom_torsion_atom_site_label_3
_geom_torsion_atom_site_label_4
_geom_torsion
Se1 C1 C6 N4 4.0(4)
Se1 C1 C6 C5 -168.8(2)
Se1 C9 C28 C3 -179.8(3)
Se1 C9 C30 C16 178.5(3)
Se2 C1 C6 N4 -176.83(19)
Se2 C1 C6 C5 10.5(4)
Se2 C8 C29 C47 178.5(3)
Se2 C8 C37 C48 -177.9(3)
S3 N4 C6 C1 -87.9(3)
S3 N4 C6 C5 85.5(3)
S3 C25 C31 C32 -172.0(3)
S4 N4 C6 C1 91.9(3)
S4 N4 C6 C5 -94.8(3)
S4 C13 C38 C54 -176.8(3)
S4 C13 C49 C35 175.5(3)
C1 Se1 C9 C28 -33.5(3)
C1 Se1 C9 C30 149.7(3)
C1 Se2 C8 C29 109.2(3)
C1 Se2 C8 C37 -74.9(3)
O2 S3 N4 S4 -171.38(15)
O2 S3 N4 C6 8.4(2)
O2 S3 C25 C20 -30.9(3)
O2 S3 C25 C31 142.5(3)
N4 S3 C25 C20 80.6(3)
N4 S3 C25 C31 -106.0(3)
N4 S4 C13 C38 -83.1(3)
N4 S4 C13 C49 101.1(3)
C5 C17 C27 C15 0.8(6)
C6 C5 C12 C10 -175.9(3)
C6 C5 C17 C27 175.5(3)
C8 Se2 C1 Se1 -11.4(2)
C8 Se2 C1 C6 169.4(2)
C8 C29 C47 C44 -1.2(7)
C8 C37 C48 C44 0.1(7)
C9 Se1 C1 Se2 -56.67(19)
C9 Se1 C1 C6 122.5(3)
C9 C28 C3 C42 2.0(6)
C9 C30 C16 C42 1.0(7)
C10 C15 C27 C17 0.6(6)
O11 S4 N4 S3 -28.4(2)
O11 S4 N4 C6 151.9(2)
O11 S4 C13 C38 31.3(3)
O11 S4 C13 C49 -144.5(3)
C12 C5 C6 C1 -122.5(3)
C12 C5 C6 N4 64.4(4)
C12 C5 C17 C27 -1.5(5)
C12 C10 C15 C27 -1.1(6)
C13 S4 N4 S3 87.5(2)
C13 S4 N4 C6 -92.2(2)
C13 C38 C54 C7 2.0(7)
O14 S4 N4 S3 -157.57(18)
O14 S4 N4 C6 22.7(3)
O14 S4 C13 C38 163.4(3)
O14 S4 C13 C49 -12.4(4)
C15 C10 C12 C5 0.3(5)
C17 C5 C6 C1 60.7(4)
C17 C5 C6 N4 -112.4(3)
C17 C5 C12 C10 1.0(5)
C20 C25 C31 C32 1.1(5)
C25 S3 N4 S4 74.15(19)
C25 S3 N4 C6 -106.1(2)
C25 C20 C C24 -0.4(6)
C25 C31 C32 C24 -0.2(6)
C28 C9 C30 C16 1.7(6)
C29 C8 C37 C48 -2.0(6)
C30 C9 C28 C3 -3.1(5)
C32 C24 C C20 1.3(7)
C37 C8 C29 C47 2.5(5)
C38 C13 C49 C35 -0.2(6)
C38 C54 C7 C35 -1.8(9)
C47 C44 C48 C37 1.2(8)
C48 C44 C47 C29 -0.7(8)
C49 C13 C38 C54 -1.0(6)
C49 C35 C7 C54 0.6(9)
C C20 C25 S3 172.3(3)
C C20 C25 C31 -0.9(5)
C C24 C32 C31 -1.0(7)
C3 C42 C16 C30 -2.1(8)
C7 C35 C49 C13 0.4(7)
C16 C42 C3 C28 0.6(7)
O1 S3 N4 S4 -42.13(19)
O1 S3 N4 C6 137.6(2)
O1 S3 C25 C20 -163.0(3)
O1 S3 C25 C31 10.3(3)
